data_7116614
loop_
_publ_author_name
'Fu An Tsao'
'Alan. J. Lough'
'Douglas W. Stephan'

_publ_section_title
;
 Intramolecular 1,1-carboboration versus intermolecular FLP addition in
 reactions of boranes and bis(phenylethynyl)telluroether
;
_journal_name_full Chem.Commun.
_journal_page_first 4287
_journal_paper_doi 10.1039/C4cc09258A
_journal_volume 51
_journal_year 2015
_chemical_formula_moiety 'C34 H25 B Te'
_chemical_formula_sum 'C34 H25 B Te'
_chemical_formula_weight 571.95
_chemical_name_systematic
; 
 ? 
;
_space_group_crystal_system triclinic
_space_group_IT_number 2
_space_group_name_Hall '-P 1'
_space_group_name_H-M_alt 'P -1'
_symmetry_space_group_name_Hall '-P 1'
_symmetry_space_group_name_H-M 'P -1'
_atom_sites_solution_hydrogens geom
_audit_creation_method SHELXL-2013
_audit_update_record
;
2014-11-12 deposited with the CCDC.
2015-02-04 downloaded from the CCDC.
;
_cell_angle_alpha 82.926(3)
_cell_angle_beta 75.150(3)
_cell_angle_gamma 77.945(3)
_cell_formula_units_Z 4
_cell_length_a 11.3756(11)
_cell_length_b 12.5651(12)
_cell_length_c 19.3584(18)
_cell_measurement_reflns_used 9861
_cell_measurement_temperature 147(2)
_cell_measurement_theta_max 26.65
_cell_measurement_theta_min 2.27
_cell_volume 2608.5(4)
_computing_cell_refinement APEX2
_computing_data_collection 'APEX2 (Bruker, 2007)'
_computing_data_reduction 'SAINT (Bruker, 2007)'
_computing_molecular_graphics 'PLATON (Spek, 2009)'
_computing_publication_material 'SHELXTL (Sheldrick, 2008)'
_computing_structure_refinement 'SHELXL-2013 (Sheldrick, 2013)'
_computing_structure_solution 'SHELXS-97 (Sheldrick, 2008)'
_diffrn_ambient_temperature 147(2)
_diffrn_measured_fraction_theta_full 1.000
_diffrn_measured_fraction_theta_max 0.998
_diffrn_measurement_device_type 'Bruker Kappa APEX-DUO CCD'
_diffrn_measurement_method '\f and \w scans'
_diffrn_radiation_type MoK\a
_diffrn_radiation_wavelength 0.71073
_diffrn_reflns_av_R_equivalents 0.0581
_diffrn_reflns_av_unetI/netI 0.0472
_diffrn_reflns_Laue_measured_fraction_full 1.000
_diffrn_reflns_Laue_measured_fraction_max 0.998
_diffrn_reflns_limit_h_max 14
_diffrn_reflns_limit_h_min -14
_diffrn_reflns_limit_k_max 16
_diffrn_reflns_limit_k_min -16
_diffrn_reflns_limit_l_max 25
_diffrn_reflns_limit_l_min -25
_diffrn_reflns_number 71454
_diffrn_reflns_point_group_measured_fraction_full 1.000
_diffrn_reflns_point_group_measured_fraction_max 0.998
_diffrn_reflns_theta_full 25.242
_diffrn_reflns_theta_max 27.536
_diffrn_reflns_theta_min 1.091
_diffrn_source 'sealed tube with Bruker Triumph monochromator'
_exptl_absorpt_coefficient_mu 1.161
_exptl_absorpt_correction_T_max 0.7456
_exptl_absorpt_correction_T_min 0.7014
_exptl_absorpt_correction_type multi-scan
_exptl_absorpt_process_details 'SADABS (Sheldrick, 1996)'
_exptl_crystal_colour 'pale yellow'
_exptl_crystal_density_diffrn 1.456
_exptl_crystal_description plate
_exptl_crystal_F_000 1144
_exptl_crystal_size_max 0.170
_exptl_crystal_size_mid 0.100
_exptl_crystal_size_min 0.020
_refine_diff_density_max 0.498
_refine_diff_density_min -0.451
_refine_diff_density_rms 0.080
_refine_ls_extinction_method none
_refine_ls_goodness_of_fit_ref 0.993
_refine_ls_hydrogen_treatment constr
_refine_ls_matrix_type full
_refine_ls_number_parameters 649
_refine_ls_number_reflns 12013
_refine_ls_number_restraints 0
_refine_ls_restrained_S_all 0.993
_refine_ls_R_factor_all 0.0556
_refine_ls_R_factor_gt 0.0290
_refine_ls_shift/su_max 0.002
_refine_ls_shift/su_mean 0.000
_refine_ls_structure_factor_coef Fsqd
_refine_ls_weighting_details 'w=1/[\s^2^(Fo^2^)+(0.0260P)^2^+0.3887P] where P=(Fo^2^+2Fc^2^)/3'
_refine_ls_weighting_scheme calc
_refine_ls_wR_factor_gt 0.0536
_refine_ls_wR_factor_ref 0.0595
_reflns_Friedel_coverage 0.000
_reflns_number_gt 8818
_reflns_number_total 12013
_reflns_threshold_expression 'I > 2\s(I)'
_cod_data_source_file c4cc09258a2.cif
_cod_data_source_block d1492_a_Compound2
_cod_database_code 7116614
_shelx_space_group_comment
; 
The symmetry employed for this shelxl refinement is uniquely defined 
by the following loop, which should always be used as a source of 
symmetry information in preference to the above space-group names. 
They are only intended as comments. 
;
_shelx_estimated_absorpt_t_min 0.827
_shelx_estimated_absorpt_t_max 0.977
_shelxl_version_number 2013-4

loop_
_space_group_symop_operation_xyz
'x, y, z'
'-x, -y, -z'

loop_
_atom_site_label
_atom_site_type_symbol
_atom_site_fract_x
_atom_site_fract_y
_atom_site_fract_z
_atom_site_U_iso_or_equiv
_atom_site_adp_type
_atom_site_occupancy
_atom_site_site_symmetry_order
_atom_site_calc_flag
_atom_site_refinement_flags_posn
_atom_site_refinement_flags_adp
Te1A Te 0.73187(2) 0.62428(2) 0.51983(2) 0.02048(5) Uani 1 1 d . .
C1A C 0.6748(2) 0.47888(19) 0.56615(12) 0.0170(5) Uani 1 1 d . .
C2A C 0.6034(2) 0.46852(18) 0.63384(12) 0.0164(5) Uani 1 1 d . .
C3A C 0.5863(2) 0.67610(18) 0.67172(12) 0.0153(5) Uani 1 1 d . .
C4A C 0.6517(2) 0.71564(19) 0.60794(12) 0.0172(5) Uani 1 1 d . .
C11A C 0.4595(2) 0.53633(18) 0.75994(12) 0.0167(5) Uani 1 1 d . .
C12A C 0.4832(2) 0.54649(19) 0.82604(12) 0.0208(5) Uani 1 1 d . .
H12A H 0.5582 0.5676 0.8271 0.025 Uiso 1 1 calc R U
C13A C 0.3994(2) 0.5264(2) 0.88996(13) 0.0268(6) Uani 1 1 d . .
H13A H 0.4186 0.5315 0.9342 0.032 Uiso 1 1 calc R U
C14A C 0.2881(2) 0.4989(2) 0.88977(13) 0.0254(6) Uani 1 1 d . .
H14A H 0.2303 0.4862 0.9336 0.030 Uiso 1 1 calc R U
C15A C 0.2615(2) 0.4899(2) 0.82481(13) 0.0241(6) Uani 1 1 d . .
H15A H 0.1849 0.4718 0.8240 0.029 Uiso 1 1 calc R U
C16A C 0.3471(2) 0.50744(19) 0.76112(13) 0.0205(5) Uani 1 1 d . .
H16A H 0.3286 0.4995 0.7171 0.025 Uiso 1 1 calc R U
C21A C 0.7211(2) 0.39129(18) 0.51529(12) 0.0176(5) Uani 1 1 d . .
C22A C 0.6609(2) 0.3850(2) 0.46222(14) 0.0290(6) Uani 1 1 d . .
H22A H 0.5888 0.4373 0.4585 0.035 Uiso 1 1 calc R U
C23A C 0.7042(3) 0.3036(2) 0.41469(14) 0.0328(7) Uani 1 1 d . .
H23A H 0.6612 0.2999 0.3792 0.039 Uiso 1 1 calc R U
C24A C 0.8089(2) 0.2287(2) 0.41884(13) 0.0278(6) Uani 1 1 d . .
H24A H 0.8388 0.1730 0.3862 0.033 Uiso 1 1 calc R U
C25A C 0.8705(2) 0.2344(2) 0.47044(14) 0.0279(6) Uani 1 1 d . .
H25A H 0.9433 0.1824 0.4732 0.034 Uiso 1 1 calc R U
C26A C 0.8275(2) 0.3154(2) 0.51872(13) 0.0244(6) Uani 1 1 d . .
H26A H 0.8711 0.3187 0.5540 0.029 Uiso 1 1 calc R U
C31A C 0.5674(2) 0.35938(19) 0.66057(12) 0.0191(5) Uani 1 1 d . .
C32A C 0.4759(2) 0.3249(2) 0.63804(14) 0.0251(6) Uani 1 1 d . .
H32A H 0.4434 0.3660 0.6003 0.030 Uiso 1 1 calc R U
C33A C 0.4310(3) 0.2312(2) 0.66969(15) 0.0340(7) Uani 1 1 d . .
H33A H 0.3668 0.2102 0.6544 0.041 Uiso 1 1 calc R U
C34A C 0.4791(3) 0.1691(2) 0.72278(16) 0.0400(8) Uani 1 1 d . .
H34A H 0.4479 0.1055 0.7446 0.048 Uiso 1 1 calc R U
C35A C 0.5732(3) 0.1996(2) 0.74429(15) 0.0379(7) Uani 1 1 d . .
H35A H 0.6083 0.1556 0.7801 0.045 Uiso 1 1 calc R U
C36A C 0.6168(2) 0.2944(2) 0.71383(13) 0.0280(6) Uani 1 1 d . .
H36A H 0.6809 0.3150 0.7295 0.034 Uiso 1 1 calc R U
C41A C 0.5439(2) 0.75261(18) 0.73071(11) 0.0158(5) Uani 1 1 d . .
C42A C 0.6294(2) 0.7775(2) 0.76358(12) 0.0219(5) Uani 1 1 d . .
H42A H 0.7146 0.7475 0.7471 0.026 Uiso 1 1 calc R U
C43A C 0.5929(2) 0.8448(2) 0.81976(13) 0.0251(6) Uani 1 1 d . .
H43A H 0.6530 0.8610 0.8410 0.030 Uiso 1 1 calc R U
C44A C 0.4696(2) 0.8885(2) 0.84484(13) 0.0252(6) Uani 1 1 d . .
H44A H 0.4443 0.9348 0.8833 0.030 Uiso 1 1 calc R U
C45A C 0.3826(2) 0.86364(19) 0.81300(13) 0.0233(6) Uani 1 1 d . .
H45A H 0.2973 0.8932 0.8300 0.028 Uiso 1 1 calc R U
C46A C 0.4190(2) 0.79662(19) 0.75702(12) 0.0195(5) Uani 1 1 d . .
H46A H 0.3585 0.7802 0.7361 0.023 Uiso 1 1 calc R U
C51A C 0.6699(2) 0.83143(19) 0.59342(12) 0.0198(5) Uani 1 1 d . .
C52A C 0.7810(2) 0.8597(2) 0.59539(13) 0.0276(6) Uani 1 1 d . .
H52A H 0.8489 0.8044 0.6022 0.033 Uiso 1 1 calc R U
C53A C 0.7926(3) 0.9690(2) 0.58738(15) 0.0394(7) Uani 1 1 d . .
H53A H 0.8677 0.9888 0.5895 0.047 Uiso 1 1 calc R U
C54A C 0.6934(3) 1.0486(2) 0.57628(15) 0.0410(8) Uani 1 1 d . .
H54A H 0.7003 1.1233 0.5718 0.049 Uiso 1 1 calc R U
C55A C 0.5850(3) 1.0208(2) 0.57160(14) 0.0363(7) Uani 1 1 d . .
H55A H 0.5186 1.0760 0.5624 0.044 Uiso 1 1 calc R U
C56A C 0.5729(2) 0.9124(2) 0.58028(13) 0.0265(6) Uani 1 1 d . .
H56A H 0.4980 0.8933 0.5772 0.032 Uiso 1 1 calc R U
B1A B 0.5530(2) 0.5605(2) 0.68681(14) 0.0152(6) Uani 1 1 d . .
Te1B Te 0.76495(2) 0.21406(2) 0.98043(2) 0.02045(5) Uani 1 1 d . .
C1B C 0.8459(2) 0.31029(19) 0.89409(12) 0.0171(5) Uani 1 1 d . .
C2B C 0.9090(2) 0.27254(19) 0.82893(12) 0.0167(5) Uani 1 1 d . .
C3B C 0.8947(2) 0.05587(18) 0.86498(12) 0.0167(5) Uani 1 1 d . .
C4B C 0.8233(2) 0.06601(18) 0.93285(12) 0.0169(5) Uani 1 1 d . .
C11B C 1.0271(2) 0.12072(18) 0.73648(12) 0.0171(5) Uani 1 1 d . .
C12B C 1.1448(2) 0.05850(19) 0.73263(13) 0.0216(5) Uani 1 1 d . .
H12B H 1.1692 0.0315 0.7759 0.026 Uiso 1 1 calc R U
C13B C 1.2273(2) 0.0347(2) 0.66817(13) 0.0249(6) Uani 1 1 d . .
H13B H 1.3074 -0.0072 0.6675 0.030 Uiso 1 1 calc R U
C14B C 1.1934(3) 0.0717(2) 0.60472(14) 0.0305(6) Uani 1 1 d . .
H14B H 1.2496 0.0551 0.5602 0.037 Uiso 1 1 calc R U
C15B C 1.0777(3) 0.1328(2) 0.60653(14) 0.0343(7) Uani 1 1 d . .
H15B H 1.0537 0.1580 0.5629 0.041 Uiso 1 1 calc R U
C16B C 0.9951(2) 0.1581(2) 0.67150(13) 0.0269(6) Uani 1 1 d . .
H16B H 0.9158 0.2014 0.6717 0.032 Uiso 1 1 calc R U
C21B C 0.8339(2) 0.42519(18) 0.91139(11) 0.0165(5) Uani 1 1 d . .
C22B C 0.7206(2) 0.49683(19) 0.92021(12) 0.0218(5) Uani 1 1 d . .
H22B H 0.6482 0.4709 0.9197 0.026 Uiso 1 1 calc R U
C23B C 0.7131(2) 0.6057(2) 0.92977(13) 0.0265(6) Uani 1 1 d . .
H23B H 0.6361 0.6547 0.9345 0.032 Uiso 1 1 calc R U
C24B C 0.8175(3) 0.6431(2) 0.93235(13) 0.0273(6) Uani 1 1 d . .
H24B H 0.8129 0.7182 0.9375 0.033 Uiso 1 1 calc R U
C25B C 0.9291(2) 0.5710(2) 0.92749(13) 0.0247(6) Uani 1 1 d . .
H25B H 1.0002 0.5960 0.9314 0.030 Uiso 1 1 calc R U
C26B C 0.9370(2) 0.46270(19) 0.91700(12) 0.0213(5) Uani 1 1 d . .
H26B H 1.0137 0.4136 0.9136 0.026 Uiso 1 1 calc R U
C31B C 0.9530(2) 0.35666(19) 0.77050(12) 0.0165(5) Uani 1 1 d . .
C32B C 0.8683(2) 0.43863(19) 0.74518(12) 0.0206(5) Uani 1 1 d . .
H32B H 0.7825 0.4434 0.7666 0.025 Uiso 1 1 calc R U
C33B C 0.9064(2) 0.5135(2) 0.68944(13) 0.0260(6) Uani 1 1 d . .
H33B H 0.8467 0.5684 0.6729 0.031 Uiso 1 1 calc R U
C34B C 1.0308(2) 0.5087(2) 0.65773(13) 0.0267(6) Uani 1 1 d . .
H34B H 1.0571 0.5599 0.6194 0.032 Uiso 1 1 calc R U
C35B C 1.1168(2) 0.4280(2) 0.68264(13) 0.0227(6) Uani 1 1 d . .
H35B H 1.2026 0.4243 0.6615 0.027 Uiso 1 1 calc R U
C36B C 1.0783(2) 0.35285(19) 0.73817(12) 0.0195(5) Uani 1 1 d . .
H36B H 1.1382 0.2978 0.7545 0.023 Uiso 1 1 calc R U
C41B C 0.9386(2) -0.05674(19) 0.83871(12) 0.0175(5) Uani 1 1 d . .
C42B C 1.0283(2) -0.13041(19) 0.86604(13) 0.0210(5) Uani 1 1 d . .
H42B H 1.0529 -0.1130 0.9060 0.025 Uiso 1 1 calc R U
C43B C 1.0820(2) -0.2287(2) 0.83599(14) 0.0245(6) Uani 1 1 d . .
H43B H 1.1449 -0.2769 0.8544 0.029 Uiso 1 1 calc R U
C44B C 1.0447(2) -0.2568(2) 0.77937(14) 0.0278(6) Uani 1 1 d . .
H44B H 1.0813 -0.3244 0.7589 0.033 Uiso 1 1 calc R U
C45B C 0.9533(2) -0.1857(2) 0.75272(13) 0.0264(6) Uani 1 1 d . .
H45B H 0.9261 -0.2052 0.7143 0.032 Uiso 1 1 calc R U
C46B C 0.9014(2) -0.0863(2) 0.78158(12) 0.0211(5) Uani 1 1 d . .
H46B H 0.8398 -0.0377 0.7623 0.025 Uiso 1 1 calc R U
C51B C 0.7751(2) -0.02381(19) 0.98306(12) 0.0179(5) Uani 1 1 d . .
C52B C 0.8318(2) -0.0734(2) 1.03782(13) 0.0258(6) Uani 1 1 d . .
H52B H 0.9043 -0.0516 1.0425 0.031 Uiso 1 1 calc R U
C53B C 0.7833(3) -0.1543(2) 1.08558(14) 0.0317(7) Uani 1 1 d . .
H53B H 0.8235 -0.1883 1.1222 0.038 Uiso 1 1 calc R U
C54B C 0.6769(3) -0.1852(2) 1.07989(14) 0.0321(7) Uani 1 1 d . .
H54B H 0.6431 -0.2398 1.1130 0.039 Uiso 1 1 calc R U
C55B C 0.6195(2) -0.1369(2) 1.02613(15) 0.0286(6) Uani 1 1 d . .
H55B H 0.5466 -0.1585 1.0220 0.034 Uiso 1 1 calc R U
C56B C 0.6684(2) -0.05674(19) 0.97815(13) 0.0224(5) Uani 1 1 d . .
H56B H 0.6282 -0.0238 0.9413 0.027 Uiso 1 1 calc R U
B1B B 0.9395(2) 0.1505(2) 0.81156(14) 0.0171(6) Uani 1 1 d . .

loop_
_atom_site_aniso_label
_atom_site_aniso_U_11
_atom_site_aniso_U_22
_atom_site_aniso_U_33
_atom_site_aniso_U_23
_atom_site_aniso_U_13
_atom_site_aniso_U_12
Te1A 0.02608(9) 0.02144(9) 0.01236(8) -0.00290(6) 0.00201(7) -0.00816(7)
C1A 0.0169(12) 0.0193(13) 0.0161(12) -0.0020(10) -0.0048(10) -0.0049(10)
C2A 0.0141(11) 0.0177(12) 0.0173(12) -0.0006(10) -0.0048(9) -0.0017(10)
C3A 0.0134(11) 0.0189(13) 0.0135(12) -0.0042(9) -0.0035(9) -0.0006(10)
C4A 0.0155(12) 0.0212(13) 0.0149(12) -0.0040(10) -0.0036(10) -0.0019(10)
C11A 0.0194(12) 0.0111(12) 0.0176(12) -0.0012(9) -0.0019(10) -0.0019(9)
C12A 0.0188(12) 0.0238(14) 0.0176(12) 0.0013(10) -0.0021(10) -0.0035(10)
C13A 0.0277(14) 0.0355(16) 0.0136(12) 0.0006(11) -0.0025(11) -0.0024(12)
C14A 0.0195(13) 0.0279(15) 0.0206(13) 0.0032(11) 0.0036(11) 0.0002(11)
C15A 0.0171(13) 0.0231(14) 0.0286(14) -0.0022(11) 0.0018(11) -0.0048(10)
C16A 0.0224(13) 0.0199(13) 0.0178(12) -0.0038(10) -0.0003(10) -0.0050(10)
C21A 0.0186(12) 0.0180(13) 0.0141(12) -0.0006(10) 0.0007(10) -0.0051(10)
C22A 0.0279(14) 0.0320(16) 0.0278(15) -0.0115(12) -0.0102(12) 0.0028(12)
C23A 0.0394(17) 0.0369(17) 0.0263(15) -0.0135(12) -0.0118(13) -0.0049(14)
C24A 0.0372(16) 0.0226(14) 0.0200(14) -0.0083(11) 0.0058(12) -0.0095(12)
C25A 0.0259(14) 0.0227(14) 0.0287(15) -0.0049(11) 0.0005(12) 0.0028(11)
C26A 0.0267(14) 0.0258(14) 0.0211(13) -0.0017(11) -0.0078(11) -0.0034(11)
C31A 0.0186(12) 0.0181(13) 0.0168(12) -0.0064(10) 0.0040(10) -0.0021(10)
C32A 0.0245(14) 0.0215(14) 0.0287(14) -0.0091(11) -0.0018(11) -0.0046(11)
C33A 0.0302(15) 0.0281(16) 0.0416(17) -0.0149(13) 0.0073(13) -0.0134(13)
C34A 0.0498(19) 0.0249(16) 0.0361(17) -0.0077(13) 0.0166(15) -0.0166(14)
C35A 0.056(2) 0.0248(16) 0.0257(15) 0.0022(12) -0.0009(14) -0.0049(14)
C36A 0.0339(15) 0.0253(15) 0.0239(14) 0.0001(11) -0.0060(12) -0.0056(12)
C41A 0.0194(12) 0.0149(12) 0.0114(11) 0.0009(9) 0.0010(9) -0.0062(10)
C42A 0.0186(12) 0.0266(14) 0.0194(13) -0.0035(11) 0.0002(10) -0.0066(11)
C43A 0.0292(14) 0.0302(15) 0.0195(13) -0.0059(11) -0.0043(11) -0.0128(12)
C44A 0.0350(15) 0.0207(14) 0.0172(13) -0.0067(10) 0.0008(11) -0.0047(12)
C45A 0.0206(13) 0.0234(14) 0.0210(13) -0.0032(11) 0.0009(11) 0.0005(11)
C46A 0.0194(13) 0.0220(13) 0.0164(12) -0.0006(10) -0.0044(10) -0.0024(10)
C51A 0.0266(14) 0.0214(13) 0.0101(11) -0.0041(10) 0.0035(10) -0.0095(11)
C52A 0.0343(15) 0.0317(16) 0.0190(13) -0.0005(11) -0.0047(11) -0.0139(12)
C53A 0.0491(19) 0.0436(19) 0.0295(16) -0.0060(14) 0.0035(14) -0.0314(16)
C54A 0.066(2) 0.0234(16) 0.0264(16) -0.0072(12) 0.0138(15) -0.0193(16)
C55A 0.0467(19) 0.0248(16) 0.0264(15) -0.0049(12) 0.0071(13) 0.0000(14)
C56A 0.0292(15) 0.0235(14) 0.0205(13) -0.0042(11) 0.0035(11) -0.0010(12)
B1A 0.0109(12) 0.0216(15) 0.0133(13) -0.0009(11) -0.0036(10) -0.0028(11)
Te1B 0.02465(9) 0.01837(9) 0.01369(8) -0.00050(6) 0.00267(7) -0.00305(7)
C1B 0.0152(12) 0.0191(13) 0.0167(12) 0.0026(10) -0.0056(10) -0.0026(10)
C2B 0.0138(12) 0.0207(13) 0.0143(12) 0.0022(10) -0.0027(9) -0.0028(10)
C3B 0.0154(12) 0.0195(13) 0.0154(12) -0.0005(10) -0.0055(9) -0.0016(10)
C4B 0.0158(12) 0.0170(13) 0.0169(12) 0.0007(10) -0.0046(10) -0.0011(10)
C11B 0.0217(13) 0.0139(12) 0.0142(12) -0.0005(9) -0.0010(10) -0.0048(10)
C12B 0.0257(14) 0.0181(13) 0.0190(13) 0.0014(10) -0.0036(11) -0.0036(11)
C13B 0.0206(13) 0.0200(14) 0.0282(14) -0.0046(11) 0.0032(11) -0.0006(11)
C14B 0.0342(16) 0.0317(16) 0.0197(14) -0.0104(12) 0.0090(12) -0.0074(13)
C15B 0.0414(17) 0.0440(18) 0.0148(13) -0.0034(12) -0.0049(12) -0.0039(14)
C16B 0.0256(14) 0.0316(15) 0.0209(13) -0.0024(11) -0.0051(11) 0.0002(12)
C21B 0.0219(13) 0.0161(12) 0.0082(11) -0.0008(9) -0.0008(9) -0.0001(10)
C22B 0.0233(13) 0.0242(14) 0.0149(12) 0.0004(10) -0.0023(10) -0.0012(11)
C23B 0.0318(15) 0.0200(14) 0.0218(13) -0.0030(11) -0.0030(11) 0.0050(11)
C24B 0.0420(17) 0.0153(13) 0.0199(13) -0.0021(10) 0.0005(12) -0.0046(12)
C25B 0.0250(14) 0.0260(15) 0.0205(13) 0.0000(11) 0.0026(11) -0.0101(11)
C26B 0.0180(12) 0.0222(14) 0.0195(13) -0.0005(10) 0.0008(10) -0.0014(10)
C31B 0.0179(12) 0.0193(13) 0.0124(11) -0.0041(10) -0.0011(9) -0.0047(10)
C32B 0.0204(13) 0.0222(14) 0.0175(12) -0.0009(10) -0.0031(10) -0.0022(10)
C33B 0.0323(15) 0.0215(14) 0.0221(14) 0.0043(11) -0.0085(12) -0.0014(11)
C34B 0.0375(16) 0.0243(15) 0.0169(13) 0.0042(11) -0.0013(11) -0.0119(12)
C35B 0.0219(13) 0.0269(14) 0.0183(13) -0.0040(11) 0.0022(10) -0.0098(11)
C36B 0.0195(13) 0.0207(13) 0.0179(12) -0.0025(10) -0.0046(10) -0.0018(10)
C41B 0.0161(12) 0.0179(13) 0.0170(12) 0.0002(10) 0.0016(10) -0.0074(10)
C42B 0.0242(13) 0.0206(13) 0.0187(13) 0.0012(10) -0.0044(10) -0.0075(11)
C43B 0.0225(13) 0.0189(14) 0.0296(14) 0.0010(11) -0.0039(11) -0.0029(11)
C44B 0.0299(15) 0.0177(14) 0.0326(15) -0.0083(11) 0.0032(12) -0.0068(11)
C45B 0.0273(14) 0.0333(16) 0.0227(14) -0.0078(12) -0.0037(11) -0.0140(12)
C46B 0.0201(13) 0.0251(14) 0.0176(12) -0.0003(10) -0.0026(10) -0.0064(11)
C51B 0.0173(12) 0.0180(13) 0.0153(12) -0.0041(10) 0.0001(10) 0.0000(10)
C52B 0.0287(14) 0.0271(15) 0.0234(14) 0.0017(11) -0.0076(11) -0.0096(12)
C53B 0.0465(18) 0.0254(15) 0.0203(14) 0.0054(11) -0.0073(13) -0.0056(13)
C54B 0.0418(17) 0.0200(14) 0.0256(15) -0.0034(11) 0.0119(13) -0.0097(13)
C55B 0.0241(14) 0.0223(14) 0.0382(16) -0.0127(12) 0.0025(12) -0.0079(11)
C56B 0.0230(13) 0.0194(13) 0.0228(13) -0.0057(10) -0.0020(11) -0.0015(11)
B1B 0.0143(13) 0.0224(15) 0.0141(13) -0.0003(11) -0.0051(11) -0.0009(11)

loop_
_atom_type_symbol
_atom_type_description
_atom_type_scat_dispersion_real
_atom_type_scat_dispersion_imag
_atom_type_scat_source
C C 0.0033 0.0016 'International Tables Vol C Tables 4.2.6.8 and 6.1.1.4'
H H 0.0000 0.0000 'International Tables Vol C Tables 4.2.6.8 and 6.1.1.4'
B B 0.0013 0.0007 'International Tables Vol C Tables 4.2.6.8 and 6.1.1.4'
Te Te -0.5308 1.6751 'International Tables Vol C Tables 4.2.6.8 and 6.1.1.4'

loop_
_geom_angle_atom_site_label_1
_geom_angle_atom_site_label_2
_geom_angle_atom_site_label_3
_geom_angle
C4A Te1A C1A 97.08(9)
C2A C1A C21A 125.7(2)
C2A C1A Te1A 123.17(17)
C21A C1A Te1A 111.11(15)
C1A C2A C31A 117.9(2)
C1A C2A B1A 125.9(2)
C31A C2A B1A 116.23(19)
C4A C3A C41A 116.0(2)
C4A C3A B1A 125.1(2)
C41A C3A B1A 118.93(19)
C3A C4A C51A 123.1(2)
C3A C4A Te1A 124.13(17)
C51A C4A Te1A 112.69(15)
C16A C11A C12A 117.2(2)
C16A C11A B1A 120.9(2)
C12A C11A B1A 121.8(2)
C13A C12A C11A 121.2(2)
C13A C12A H12A 119.4
C11A C12A H12A 119.4
C14A C13A C12A 120.5(2)
C14A C13A H13A 119.7
C12A C13A H13A 119.7
C13A C14A C15A 119.3(2)
C13A C14A H14A 120.3
C15A C14A H14A 120.3
C16A C15A C14A 119.9(2)
C16A C15A H15A 120.1
C14A C15A H15A 120.1
C15A C16A C11A 121.8(2)
C15A C16A H16A 119.1
C11A C16A H16A 119.1
C26A C21A C22A 118.4(2)
C26A C21A C1A 120.5(2)
C22A C21A C1A 121.1(2)
C23A C22A C21A 121.1(2)
C23A C22A H22A 119.4
C21A C22A H22A 119.4
C24A C23A C22A 120.1(2)
C24A C23A H23A 120.0
C22A C23A H23A 120.0
C23A C24A C25A 119.7(2)
C23A C24A H24A 120.2
C25A C24A H24A 120.2
C24A C25A C26A 120.8(2)
C24A C25A H25A 119.6
C26A C25A H25A 119.6
C21A C26A C25A 120.0(2)
C21A C26A H26A 120.0
C25A C26A H26A 120.0
C32A C31A C36A 117.8(2)
C32A C31A C2A 121.2(2)
C36A C31A C2A 120.7(2)
C31A C32A C33A 121.2(3)
C31A C32A H32A 119.4
C33A C32A H32A 119.4
C34A C33A C32A 120.3(3)
C34A C33A H33A 119.8
C32A C33A H33A 119.8
C33A C34A C35A 119.5(3)
C33A C34A H34A 120.2
C35A C34A H34A 120.2
C34A C35A C36A 120.4(3)
C34A C35A H35A 119.8
C36A C35A H35A 119.8
C35A C36A C31A 120.7(3)
C35A C36A H36A 119.7
C31A C36A H36A 119.7
C42A C41A C46A 117.8(2)
C42A C41A C3A 120.1(2)
C46A C41A C3A 122.1(2)
C43A C42A C41A 121.5(2)
C43A C42A H42A 119.2
C41A C42A H42A 119.2
C44A C43A C42A 120.2(2)
C44A C43A H43A 119.9
C42A C43A H43A 119.9
C43A C44A C45A 119.1(2)
C43A C44A H44A 120.5
C45A C44A H44A 120.5
C46A C45A C44A 120.7(2)
C46A C45A H45A 119.7
C44A C45A H45A 119.7
C45A C46A C41A 120.8(2)
C45A C46A H46A 119.6
C41A C46A H46A 119.6
C56A C51A C52A 119.6(2)
C56A C51A C4A 119.4(2)
C52A C51A C4A 121.0(2)
C53A C52A C51A 120.0(3)
C53A C52A H52A 120.0
C51A C52A H52A 120.0
C54A C53A C52A 119.3(3)
C54A C53A H53A 120.3
C52A C53A H53A 120.3
C55A C54A C53A 120.9(3)
C55A C54A H54A 119.6
C53A C54A H54A 119.6
C54A C55A C56A 119.9(3)
C54A C55A H55A 120.1
C56A C55A H55A 120.1
C55A C56A C51A 120.3(3)
C55A C56A H56A 119.9
C51A C56A H56A 119.9
C3A B1A C2A 124.3(2)
C3A B1A C11A 117.3(2)
C2A B1A C11A 118.3(2)
C1B Te1B C4B 97.26(9)
C2B C1B C21B 123.0(2)
C2B C1B Te1B 124.18(18)
C21B C1B Te1B 112.73(15)
C1B C2B C31B 116.6(2)
C1B C2B B1B 124.9(2)
C31B C2B B1B 118.52(19)
C4B C3B C41B 118.1(2)
C4B C3B B1B 126.0(2)
C41B C3B B1B 115.86(19)
C3B C4B C51B 126.2(2)
C3B C4B Te1B 123.20(17)
C51B C4B Te1B 110.62(15)
C12B C11B C16B 116.9(2)
C12B C11B B1B 119.9(2)
C16B C11B B1B 123.1(2)
C13B C12B C11B 122.2(2)
C13B C12B H12B 118.9
C11B C12B H12B 118.9
C14B C13B C12B 119.9(2)
C14B C13B H13B 120.0
C12B C13B H13B 120.0
C15B C14B C13B 119.4(2)
C15B C14B H14B 120.3
C13B C14B H14B 120.3
C14B C15B C16B 120.7(2)
C14B C15B H15B 119.7
C16B C15B H15B 119.7
C15B C16B C11B 120.9(2)
C15B C16B H16B 119.6
C11B C16B H16B 119.6
C26B C21B C22B 119.1(2)
C26B C21B C1B 120.0(2)
C22B C21B C1B 120.9(2)
C23B C22B C21B 120.3(2)
C23B C22B H22B 119.9
C21B C22B H22B 119.9
C24B C23B C22B 120.0(2)
C24B C23B H23B 120.0
C22B C23B H23B 120.0
C23B C24B C25B 119.9(2)
C23B C24B H24B 120.0
C25B C24B H24B 120.0
C26B C25B C24B 120.0(2)
C26B C25B H25B 120.0
C24B C25B H25B 120.0
C25B C26B C21B 120.5(2)
C25B C26B H26B 119.7
C21B C26B H26B 119.7
C32B C31B C36B 117.7(2)
C32B C31B C2B 120.4(2)
C36B C31B C2B 121.8(2)
C33B C32B C31B 121.4(2)
C33B C32B H32B 119.3
C31B C32B H32B 119.3
C34B C33B C32B 120.4(2)
C34B C33B H33B 119.8
C32B C33B H33B 119.8
C33B C34B C35B 119.0(2)
C33B C34B H34B 120.5
C35B C34B H34B 120.5
C36B C35B C34B 120.4(2)
C36B C35B H35B 119.8
C34B C35B H35B 119.8
C35B C36B C31B 121.1(2)
C35B C36B H36B 119.4
C31B C36B H36B 119.4
C42B C41B C46B 118.1(2)
C42B C41B C3B 120.2(2)
C46B C41B C3B 121.4(2)
C43B C42B C41B 121.1(2)
C43B C42B H42B 119.5
C41B C42B H42B 119.5
C44B C43B C42B 120.2(2)
C44B C43B H43B 119.9
C42B C43B H43B 119.9
C43B C44B C45B 119.4(2)
C43B C44B H44B 120.3
C45B C44B H44B 120.3
C46B C45B C44B 120.5(2)
C46B C45B H45B 119.8
C44B C45B H45B 119.8
C45B C46B C41B 120.7(2)
C45B C46B H46B 119.7
C41B C46B H46B 119.7
C56B C51B C52B 118.2(2)
C56B C51B C4B 120.3(2)
C52B C51B C4B 121.5(2)
C53B C52B C51B 120.8(2)
C53B C52B H52B 119.6
C51B C52B H52B 119.6
C54B C53B C52B 120.0(3)
C54B C53B H53B 120.0
C52B C53B H53B 120.0
C53B C54B C55B 119.9(2)
C53B C54B H54B 120.0
C55B C54B H54B 120.0
C54B C55B C56B 120.1(2)
C54B C55B H55B 120.0
C56B C55B H55B 120.0
C55B C56B C51B 121.1(2)
C55B C56B H56B 119.5
C51B C56B H56B 119.5
C3B B1B C2B 124.3(2)
C3B B1B C11B 118.1(2)
C2B B1B C11B 117.5(2)

loop_
_geom_bond_atom_site_label_1
_geom_bond_atom_site_label_2
_geom_bond_distance
Te1A C4A 2.075(2)
Te1A C1A 2.087(2)
C1A C2A 1.360(3)
C1A C21A 1.489(3)
C2A C31A 1.506(3)
C2A B1A 1.559(3)
C3A C4A 1.363(3)
C3A C41A 1.502(3)
C3A B1A 1.551(3)
C4A C51A 1.495(3)
C11A C16A 1.394(3)
C11A C12A 1.399(3)
C11A B1A 1.577(3)
C12A C13A 1.387(3)
C12A H12A 0.9500
C13A C14A 1.381(4)
C13A H13A 0.9500
C14A C15A 1.389(3)
C14A H14A 0.9500
C15A C16A 1.387(3)
C15A H15A 0.9500
C16A H16A 0.9500
C21A C26A 1.386(3)
C21A C22A 1.391(3)
C22A C23A 1.387(3)
C22A H22A 0.9500
C23A C24A 1.369(4)
C23A H23A 0.9500
C24A C25A 1.376(4)
C24A H24A 0.9500
C25A C26A 1.394(3)
C25A H25A 0.9500
C26A H26A 0.9500
C31A C32A 1.389(3)
C31A C36A 1.394(3)
C32A C33A 1.391(4)
C32A H32A 0.9500
C33A C34A 1.370(4)
C33A H33A 0.9500
C34A C35A 1.380(4)
C34A H34A 0.9500
C35A C36A 1.392(4)
C35A H35A 0.9500
C36A H36A 0.9500
C41A C42A 1.393(3)
C41A C46A 1.398(3)
C42A C43A 1.386(3)
C42A H42A 0.9500
C43A C44A 1.377(3)
C43A H43A 0.9500
C44A C45A 1.396(3)
C44A H44A 0.9500
C45A C46A 1.380(3)
C45A H45A 0.9500
C46A H46A 0.9500
C51A C56A 1.388(3)
C51A C52A 1.394(3)
C52A C53A 1.393(4)
C52A H52A 0.9500
C53A C54A 1.385(4)
C53A H53A 0.9500
C54A C55A 1.377(4)
C54A H54A 0.9500
C55A C56A 1.382(4)
C55A H55A 0.9500
C56A H56A 0.9500
Te1B C1B 2.069(2)
Te1B C4B 2.084(2)
C1B C2B 1.368(3)
C1B C21B 1.493(3)
C2B C31B 1.511(3)
C2B B1B 1.559(3)
C3B C4B 1.361(3)
C3B C41B 1.504(3)
C3B B1B 1.556(4)
C4B C51B 1.495(3)
C11B C12B 1.391(3)
C11B C16B 1.398(3)
C11B B1B 1.575(3)
C12B C13B 1.379(3)
C12B H12B 0.9500
C13B C14B 1.379(4)
C13B H13B 0.9500
C14B C15B 1.372(4)
C14B H14B 0.9500
C15B C16B 1.391(3)
C15B H15B 0.9500
C16B H16B 0.9500
C21B C26B 1.385(3)
C21B C22B 1.393(3)
C22B C23B 1.386(3)
C22B H22B 0.9500
C23B C24B 1.379(4)
C23B H23B 0.9500
C24B C25B 1.386(3)
C24B H24B 0.9500
C25B C26B 1.381(3)
C25B H25B 0.9500
C26B H26B 0.9500
C31B C32B 1.390(3)
C31B C36B 1.395(3)
C32B C33B 1.385(3)
C32B H32B 0.9500
C33B C34B 1.383(4)
C33B H33B 0.9500
C34B C35B 1.387(3)
C34B H34B 0.9500
C35B C36B 1.386(3)
C35B H35B 0.9500
C36B H36B 0.9500
C41B C42B 1.392(3)
C41B C46B 1.396(3)
C42B C43B 1.384(3)
C42B H42B 0.9500
C43B C44B 1.380(3)
C43B H43B 0.9500
C44B C45B 1.385(4)
C44B H44B 0.9500
C45B C46B 1.384(3)
C45B H45B 0.9500
C46B H46B 0.9500
C51B C56B 1.390(3)
C51B C52B 1.396(3)
C52B C53B 1.390(3)
C52B H52B 0.9500
C53B C54B 1.381(4)
C53B H53B 0.9500
C54B C55B 1.380(4)
C54B H54B 0.9500
C55B C56B 1.387(3)
C55B H55B 0.9500
C56B H56B 0.9500

loop_
_geom_torsion_atom_site_label_1
_geom_torsion_atom_site_label_2
_geom_torsion_atom_site_label_3
_geom_torsion_atom_site_label_4
_geom_torsion
C21A C1A C2A C31A 0.1(3)
Te1A C1A C2A C31A 179.30(16)
C21A C1A C2A B1A -178.9(2)
Te1A C1A C2A B1A 0.3(3)
C41A C3A C4A C51A -6.5(3)
B1A C3A C4A C51A 173.1(2)
C41A C3A C4A Te1A 175.48(15)
B1A C3A C4A Te1A -4.9(3)
C16A C11A C12A C13A 1.3(3)
B1A C11A C12A C13A 179.1(2)
C11A C12A C13A C14A -2.0(4)
C12A C13A C14A C15A 1.0(4)
C13A C14A C15A C16A 0.7(4)
C14A C15A C16A C11A -1.3(4)
C12A C11A C16A C15A 0.4(3)
B1A C11A C16A C15A -177.5(2)
C2A C1A C21A C26A -83.3(3)
Te1A C1A C21A C26A 97.4(2)
C2A C1A C21A C22A 98.3(3)
Te1A C1A C21A C22A -81.0(2)
C26A C21A C22A C23A 1.4(4)
C1A C21A C22A C23A 179.8(2)
C21A C22A C23A C24A -0.9(4)
C22A C23A C24A C25A 0.2(4)
C23A C24A C25A C26A 0.2(4)
C22A C21A C26A C25A -1.0(4)
C1A C21A C26A C25A -179.4(2)
C24A C25A C26A C21A 0.3(4)
C1A C2A C31A C32A -75.9(3)
B1A C2A C31A C32A 103.2(3)
C1A C2A C31A C36A 110.2(3)
B1A C2A C31A C36A -70.7(3)
C36A C31A C32A C33A 2.8(3)
C2A C31A C32A C33A -171.3(2)
C31A C32A C33A C34A -1.8(4)
C32A C33A C34A C35A -0.5(4)
C33A C34A C35A C36A 1.8(4)
C34A C35A C36A C31A -0.8(4)
C32A C31A C36A C35A -1.5(4)
C2A C31A C36A C35A 172.6(2)
C4A C3A C41A C42A -71.7(3)
B1A C3A C41A C42A 108.6(2)
C4A C3A C41A C46A 111.6(3)
B1A C3A C41A C46A -68.0(3)
C46A C41A C42A C43A -1.0(3)
C3A C41A C42A C43A -177.8(2)
C41A C42A C43A C44A 0.5(4)
C42A C43A C44A C45A 0.1(4)
C43A C44A C45A C46A -0.2(4)
C44A C45A C46A C41A -0.3(4)
C42A C41A C46A C45A 0.9(3)
C3A C41A C46A C45A 177.7(2)
C3A C4A C51A C56A -76.0(3)
Te1A C4A C51A C56A 102.3(2)
C3A C4A C51A C52A 101.7(3)
Te1A C4A C51A C52A -80.0(2)
C56A C51A C52A C53A 2.8(4)
C4A C51A C52A C53A -174.9(2)
C51A C52A C53A C54A -1.1(4)
C52A C53A C54A C55A -1.4(4)
C53A C54A C55A C56A 2.1(4)
C54A C55A C56A C51A -0.3(4)
C52A C51A C56A C55A -2.2(4)
C4A C51A C56A C55A 175.6(2)
C4A C3A B1A C2A 7.8(4)
C41A C3A B1A C2A -172.6(2)
C4A C3A B1A C11A -170.7(2)
C41A C3A B1A C11A 8.9(3)
C1A C2A B1A C3A -5.2(4)
C31A C2A B1A C3A 175.8(2)
C1A C2A B1A C11A 173.3(2)
C31A C2A B1A C11A -5.7(3)
C16A C11A B1A C3A 119.4(2)
C12A C11A B1A C3A -58.3(3)
C16A C11A B1A C2A -59.2(3)
C12A C11A B1A C2A 123.0(2)
C21B C1B C2B C31B -7.9(3)
Te1B C1B C2B C31B 175.30(15)
C21B C1B C2B B1B 171.2(2)
Te1B C1B C2B B1B -5.5(3)
C41B C3B C4B C51B -5.0(3)
B1B C3B C4B C51B 176.9(2)
C41B C3B C4B Te1B 175.48(15)
B1B C3B C4B Te1B -2.6(3)
C16B C11B C12B C13B 0.4(4)
B1B C11B C12B C13B -176.8(2)
C11B C12B C13B C14B -0.9(4)
C12B C13B C14B C15B 0.4(4)
C13B C14B C15B C16B 0.4(4)
C14B C15B C16B C11B -1.0(4)
C12B C11B C16B C15B 0.5(4)
B1B C11B C16B C15B 177.6(2)
C2B C1B C21B C26B -68.1(3)
Te1B C1B C21B C26B 109.0(2)
C2B C1B C21B C22B 110.2(3)
Te1B C1B C21B C22B -72.8(2)
C26B C21B C22B C23B 4.2(3)
C1B C21B C22B C23B -174.1(2)
C21B C22B C23B C24B -1.6(4)
C22B C23B C24B C25B -1.9(4)
C23B C24B C25B C26B 2.7(4)
C24B C25B C26B C21B -0.1(4)
C22B C21B C26B C25B -3.3(3)
C1B C21B C26B C25B 175.0(2)
C1B C2B C31B C32B -63.5(3)
B1B C2B C31B C32B 117.2(2)
C1B C2B C31B C36B 119.1(2)
B1B C2B C31B C36B -60.2(3)
C36B C31B C32B C33B 0.5(3)
C2B C31B C32B C33B -177.0(2)
C31B C32B C33B C34B -0.4(4)
C32B C33B C34B C35B -0.1(4)
C33B C34B C35B C36B 0.5(4)
C34B C35B C36B C31B -0.3(4)
C32B C31B C36B C35B -0.2(3)
C2B C31B C36B C35B 177.3(2)
C4B C3B C41B C42B -70.9(3)
B1B C3B C41B C42B 107.4(2)
C4B C3B C41B C46B 116.1(3)
B1B C3B C41B C46B -65.7(3)
C46B C41B C42B C43B 2.1(3)
C3B C41B C42B C43B -171.2(2)
C41B C42B C43B C44B -2.0(4)
C42B C43B C44B C45B 0.3(4)
C43B C44B C45B C46B 1.2(4)
C44B C45B C46B C41B -1.0(4)
C42B C41B C46B C45B -0.6(3)
C3B C41B C46B C45B 172.6(2)
C3B C4B C51B C56B -82.4(3)
Te1B C4B C51B C56B 97.1(2)
C3B C4B C51B C52B 100.5(3)
Te1B C4B C51B C52B -79.9(2)
C56B C51B C52B C53B 0.7(4)
C4B C51B C52B C53B 177.8(2)
C51B C52B C53B C54B -1.0(4)
C52B C53B C54B C55B 0.9(4)
C53B C54B C55B C56B -0.4(4)
C54B C55B C56B C51B 0.1(4)
C52B C51B C56B C55B -0.2(3)
C4B C51B C56B C55B -177.4(2)
C4B C3B B1B C2B 0.5(4)
C41B C3B B1B C2B -177.6(2)
C4B C3B B1B C11B 177.1(2)
C41B C3B B1B C11B -1.0(3)
C1B C2B B1B C3B 4.0(4)
C31B C2B B1B C3B -176.8(2)
C1B C2B B1B C11B -172.6(2)
C31B C2B B1B C11B 6.6(3)
C12B C11B B1B C3B -64.8(3)
C16B C11B B1B C3B 118.3(3)
C12B C11B B1B C2B 112.1(2)
C16B C11B B1B C2B -64.9(3)
